data_2219171
loop_
_publ_author_name
'Farnum, Gregory A.'
'LaDuca, Robert L.'

_publ_section_title
;Poly[[diaquabis(\m~3~-maleato-\k^4^<i>O</i>^1^:<i>O</i>^1'^,<i>O</i>^4^:O^4'^)dicopper(II)]
 trihydrate]
;
_journal_coeditor_code SJ2520
_journal_issue 8
_journal_name_full 'Acta Crystallographica Section E'
_journal_page_first m1074
_journal_paper_doi 10.1107/S1600536808023131
_journal_volume 64
_journal_year 2008
_chemical_formula_iupac '[Cu2 (C4 H2 O4) (H2 O)2] , 3H2 O'
_chemical_formula_moiety 'C8 H8 Cu2 O10 , 3H2 O'
_chemical_formula_sum 'C8 H14 Cu2 O13'
_chemical_formula_weight 445.27
_chemical_name_systematic
;
Poly[[diaquabis(\m~3~-maleato-\k^4^O^1^:O^1'^,O^4^:O^4'^)dicopper(II)]
trihydrate]
;
_space_group_IT_number 14
_symmetry_cell_setting monoclinic
_symmetry_space_group_name_Hall '-P 2ybc'
_symmetry_space_group_name_H-M 'P 1 21/c 1'
_atom_sites_solution_hydrogens geom
_atom_sites_solution_primary direct
_atom_sites_solution_secondary difmap
_audit_creation_method SHELXL97
_cell_angle_alpha 90.00
_cell_angle_beta 97.994(3)
_cell_angle_gamma 90.00
_cell_formula_units_Z 4
_cell_length_a 8.8835(14)
_cell_length_b 8.7700(14)
_cell_length_c 18.814(3)
_cell_measurement_reflns_used 9585
_cell_measurement_temperature 173(2)
_cell_measurement_theta_max 25.34
_cell_measurement_theta_min 2.19
_cell_volume 1451.5(4)
_computing_cell_refinement 'APEX2 (Bruker, 2006)'
_computing_data_collection 'COSMO (Bruker, 2006)'
_computing_data_reduction 'SAINT (Bruker, 2006)'
_computing_molecular_graphics 'CrystalMaker (Palmer, 2007)'
_computing_publication_material 'SHELXL97 (Sheldrick, 2008)'
_computing_structure_refinement 'SHELXL97 (Sheldrick, 2008)'
_computing_structure_solution 'SHELXS97 (Sheldrick, 2008)'
_diffrn_ambient_temperature 173(2)
_diffrn_measured_fraction_theta_full 0.997
_diffrn_measured_fraction_theta_max 0.996
_diffrn_measurement_device_type 'Bruker APEXII'
_diffrn_measurement_method \w/\y
_diffrn_radiation_monochromator graphite
_diffrn_radiation_source 'fine-focus sealed tube'
_diffrn_radiation_type MoK\a
_diffrn_radiation_wavelength 0.71073
_diffrn_reflns_av_R_equivalents 0.0258
_diffrn_reflns_av_sigmaI/netI 0.0277
_diffrn_reflns_limit_h_max 10
_diffrn_reflns_limit_h_min -7
_diffrn_reflns_limit_k_max 10
_diffrn_reflns_limit_k_min -10
_diffrn_reflns_limit_l_max 21
_diffrn_reflns_limit_l_min -22
_diffrn_reflns_number 9585
_diffrn_reflns_theta_full 25.00
_diffrn_reflns_theta_max 25.34
_diffrn_reflns_theta_min 2.19
_diffrn_standards_decay_% 0
_diffrn_standards_number 0
_exptl_absorpt_coefficient_mu 2.999
_exptl_absorpt_correction_T_max 0.8596
_exptl_absorpt_correction_T_min 0.4705
_exptl_absorpt_correction_type multi-scan
_exptl_absorpt_process_details '(SADABS; Sheldrick, 1996)'
_exptl_crystal_colour blue
_exptl_crystal_density_diffrn 2.038
_exptl_crystal_density_method 'not measured'
_exptl_crystal_description plate
_exptl_crystal_F_000 896
_exptl_crystal_size_max 0.30
_exptl_crystal_size_mid 0.28
_exptl_crystal_size_min 0.05
_refine_diff_density_max 0.308
_refine_diff_density_min -0.313
_refine_ls_extinction_method none
_refine_ls_goodness_of_fit_ref 1.029
_refine_ls_hydrogen_treatment mixed
_refine_ls_matrix_type full
_refine_ls_number_parameters 238
_refine_ls_number_reflns 2643
_refine_ls_number_restraints 15
_refine_ls_restrained_S_all 1.031
_refine_ls_R_factor_all 0.0288
_refine_ls_R_factor_gt 0.0228
_refine_ls_shift/su_max 0.001
_refine_ls_shift/su_mean 0.000
_refine_ls_structure_factor_coef Fsqd
_refine_ls_weighting_details 'calc w = 1/[\s^2^(Fo^2^)+(0.0212P)^2^+1.6998P] where P=(Fo^2^+2Fc^2^)/3'
_refine_ls_weighting_scheme calc
_refine_ls_wR_factor_gt 0.0526
_refine_ls_wR_factor_ref 0.0548
_reflns_number_gt 2331
_reflns_number_total 2643
_reflns_threshold_expression I>2\s(I)
_cod_data_source_file sj2520.cif
_cod_data_source_block I
_cod_original_sg_symbol_H-M 'P 21/c'
_cod_database_code 2219171
_cod_database_fobs_code 2219171

loop_
_symmetry_equiv_pos_as_xyz
'x, y, z'
'-x, y+1/2, -z+1/2'
'-x, -y, -z'
'x, -y-1/2, z-1/2'

loop_
_atom_site_type_symbol
_atom_site_label
_atom_site_fract_x
_atom_site_fract_y
_atom_site_fract_z
_atom_site_U_iso_or_equiv
_atom_site_adp_type
_atom_site_calc_flag
_atom_site_refinement_flags
_atom_site_occupancy
Cu Cu1 1.01597(3) 0.64409(3) 0.197428(15) 0.01156(9) Uani d . 1
Cu Cu2 0.45106(3) 0.07186(3) 0.195099(15) 0.01174(9) Uani d . 1
O O1 0.72160(19) 0.60380(19) 0.25258(8) 0.0151(4) Uani d . 1
O O1W 0.8228(2) 0.4259(2) 0.00615(10) 0.0233(4) Uani d D 1
H H1WA 0.886(3) 0.433(3) 0.0464(12) 0.028 Uiso d D 1
H H1WB 0.746(2) 0.374(3) 0.0165(14) 0.028 Uiso d D 1
O O2 0.80468(19) 0.6770(2) 0.15230(9) 0.0156(4) Uani d . 1
O O2W 0.5879(2) 0.2061(2) 0.01524(10) 0.0225(4) Uani d D 1
H H2WA 0.605(3) 0.157(3) 0.0552(11) 0.027 Uiso d D 1
H H2WB 0.495(2) 0.233(3) 0.0091(14) 0.027 Uiso d D 1
O O3 0.4171(2) 0.27085(19) 0.14892(9) 0.0164(4) Uani d . 1
O O3W 0.2668(2) 0.2526(2) -0.00371(10) 0.0236(4) Uani d D 1
H H3WA 0.238(3) 0.258(3) -0.0498(9) 0.028 Uiso d D 1
H H3WB 0.242(3) 0.338(2) 0.0134(13) 0.028 Uiso d D 1
O O4 0.5053(2) 0.38423(19) 0.25143(9) 0.0150(4) Uani d . 1
O O5 1.0151(2) 0.44986(19) 0.14409(9) 0.0152(4) Uani d . 1
O O6 0.9918(2) 0.32879(19) 0.24548(9) 0.0148(4) Uani d . 1
O O7 0.63415(19) 0.0476(2) 0.14736(9) 0.0152(4) Uani d . 1
O O8 0.78378(19) 0.09818(19) 0.24870(9) 0.0151(4) Uani d . 1
O O9 1.0870(2) 0.7605(2) 0.10332(9) 0.0191(4) Uani d D 1
H H9A 1.103(3) 0.701(3) 0.0691(12) 0.023 Uiso d D 1
H H9B 1.149(3) 0.835(2) 0.1052(14) 0.023 Uiso d D 1
O O10 0.3104(2) -0.0132(2) 0.08656(9) 0.0162(4) Uani d D 1
H H10A 0.355(3) -0.071(2) 0.0582(13) 0.019 Uiso d D 1
H H10B 0.280(3) 0.066(2) 0.0636(13) 0.019 Uiso d D 1
C C1 0.6980(3) 0.6406(3) 0.18741(13) 0.0132(5) Uani d . 1
C C2 0.5430(3) 0.6438(3) 0.14606(13) 0.0129(5) Uani d . 1
H H2 0.5162 0.7317 0.1176 0.016 Uiso calc R 1
C C3 0.4383(3) 0.5354(3) 0.14503(13) 0.0140(5) Uani d . 1
H H3 0.3437 0.5533 0.1160 0.017 Uiso calc R 1
C C4 0.4550(3) 0.3888(3) 0.18500(13) 0.0143(5) Uani d . 1
C C5 1.0001(3) 0.3283(3) 0.17929(13) 0.0131(5) Uani d . 1
C C6 0.9934(3) 0.1841(3) 0.13696(13) 0.0135(5) Uani d . 1
H H6 1.0682 0.1703 0.1060 0.016 Uiso calc R 1
C C7 0.8919(3) 0.0730(3) 0.13873(13) 0.0142(5) Uani d . 1
H H7 0.9019 -0.0140 0.1097 0.017 Uiso calc R 1
C C8 0.7639(3) 0.0732(3) 0.18235(13) 0.0133(5) Uani d . 1

loop_
_atom_site_aniso_label
_atom_site_aniso_U_11
_atom_site_aniso_U_22
_atom_site_aniso_U_33
_atom_site_aniso_U_12
_atom_site_aniso_U_13
_atom_site_aniso_U_23
Cu1 0.01167(17) 0.01221(16) 0.01043(16) -0.00015(13) 0.00021(12) -0.00049(12)
Cu2 0.01275(18) 0.01194(16) 0.01041(16) -0.00027(13) 0.00118(12) -0.00011(12)
O1 0.0139(10) 0.0193(9) 0.0121(9) -0.0001(8) 0.0017(7) 0.0033(7)
O1W 0.0287(12) 0.0259(11) 0.0142(10) -0.0018(9) -0.0006(8) 0.0005(9)
O2 0.0113(9) 0.0225(10) 0.0129(9) -0.0018(8) 0.0013(7) 0.0026(7)
O2W 0.0208(11) 0.0305(11) 0.0160(10) 0.0059(9) 0.0017(8) 0.0050(9)
O3 0.0251(11) 0.0108(9) 0.0127(9) -0.0018(8) 0.0007(7) -0.0023(7)
O3W 0.0308(12) 0.0228(10) 0.0156(10) 0.0031(9) -0.0026(9) -0.0006(8)
O4 0.0192(10) 0.0127(9) 0.0125(9) -0.0007(8) 0.0004(7) 0.0007(7)
O5 0.0186(10) 0.0116(9) 0.0148(9) -0.0017(8) -0.0002(7) 0.0018(7)
O6 0.0191(10) 0.0121(9) 0.0133(9) -0.0004(7) 0.0024(7) 0.0009(7)
O7 0.0086(9) 0.0219(10) 0.0143(9) -0.0009(8) -0.0008(7) 0.0002(8)
O8 0.0127(10) 0.0190(9) 0.0136(9) -0.0008(8) 0.0013(7) -0.0008(7)
O9 0.0230(11) 0.0158(10) 0.0203(10) -0.0052(8) 0.0096(8) -0.0013(8)
O10 0.0181(10) 0.0148(10) 0.0160(10) 0.0018(8) 0.0031(8) -0.0004(8)
C1 0.0158(14) 0.0088(12) 0.0149(13) 0.0013(11) 0.0019(11) -0.0024(10)
C2 0.0149(14) 0.0131(13) 0.0108(12) 0.0026(11) 0.0018(10) 0.0013(10)
C3 0.0141(14) 0.0157(13) 0.0114(12) 0.0058(11) -0.0005(10) -0.0007(10)
C4 0.0089(13) 0.0168(13) 0.0180(14) 0.0003(11) 0.0050(10) 0.0002(11)
C5 0.0075(13) 0.0148(13) 0.0162(14) 0.0011(10) -0.0013(10) -0.0003(11)
C6 0.0124(13) 0.0133(13) 0.0156(13) 0.0034(11) 0.0046(10) 0.0009(10)
C7 0.0159(14) 0.0122(12) 0.0144(13) 0.0045(11) 0.0021(10) -0.0002(10)
C8 0.0167(14) 0.0074(12) 0.0157(13) 0.0017(11) 0.0018(11) 0.0012(10)

loop_
_atom_type_symbol
_atom_type_description
_atom_type_scat_dispersion_real
_atom_type_scat_dispersion_imag
_atom_type_scat_source
C C 0.0033 0.0016 'International Tables Vol C Tables 4.2.6.8 and 6.1.1.4'
H H 0.0000 0.0000 'International Tables Vol C Tables 4.2.6.8 and 6.1.1.4'
O O 0.0106 0.0060 'International Tables Vol C Tables 4.2.6.8 and 6.1.1.4'
Cu Cu 0.3201 1.2651 'International Tables Vol C Tables 4.2.6.8 and 6.1.1.4'

loop_
_geom_angle_atom_site_label_1
_geom_angle_atom_site_label_2
_geom_angle_atom_site_label_3
_geom_angle_site_symmetry_1
_geom_angle_site_symmetry_3
_geom_angle
O6 Cu1 O8 2_755 2_755 89.13(7)
O6 Cu1 O2 2_755 . 90.64(7)
O8 Cu1 O2 2_755 . 173.22(7)
O6 Cu1 O5 2_755 . 176.01(7)
O8 Cu1 O5 2_755 . 91.41(7)
O2 Cu1 O5 . . 88.35(7)
O6 Cu1 O9 2_755 . 95.37(7)
O8 Cu1 O9 2_755 . 99.75(7)
O2 Cu1 O9 . . 87.02(7)
O5 Cu1 O9 . . 88.44(7)
O4 Cu2 O3 2_645 . 174.68(7)
O4 Cu2 O1 2_645 2_645 88.55(7)
O3 Cu2 O1 . 2_645 90.71(7)
O4 Cu2 O7 2_645 . 91.53(7)
O3 Cu2 O7 . . 88.85(7)
O1 Cu2 O7 2_645 . 176.09(7)
O4 Cu2 O10 2_645 . 102.95(7)
O3 Cu2 O10 . . 82.37(7)
O1 Cu2 O10 2_645 . 97.06(7)
O7 Cu2 O10 . . 86.73(7)
C1 O1 Cu2 . 2_655 119.48(16)
H1WA O1W H1WB . . 106(2)
C1 O2 Cu1 . . 118.31(16)
H2WA O2W H2WB . . 108(2)
C4 O3 Cu2 . . 118.78(16)
H3WA O3W H3WB . . 106(2)
C4 O4 Cu2 . 2_655 120.15(16)
C5 O5 Cu1 . . 116.82(16)
C5 O6 Cu1 . 2_745 123.65(16)
C8 O7 Cu2 . . 119.51(16)
C8 O8 Cu1 . 2_745 122.77(16)
Cu1 O9 H9A . . 114.8(18)
Cu1 O9 H9B . . 125.1(18)
H9A O9 H9B . . 109(2)
Cu2 O10 H10A . . 118.9(19)
Cu2 O10 H10B . . 105.9(18)
H10A O10 H10B . . 108(2)
O1 C1 O2 . . 122.5(2)
O1 C1 C2 . . 122.2(2)
O2 C1 C2 . . 115.3(2)
C3 C2 C1 . . 126.2(2)
C3 C2 H2 . . 116.9
C1 C2 H2 . . 116.9
C2 C3 C4 . . 126.3(2)
C2 C3 H3 . . 116.9
C4 C3 H3 . . 116.9
O3 C4 O4 . . 122.5(2)
O3 C4 C3 . . 116.0(2)
O4 C4 C3 . . 121.5(2)
O6 C5 O5 . . 122.5(2)
O6 C5 C6 . . 121.9(2)
O5 C5 C6 . . 115.6(2)
C7 C6 C5 . . 125.7(2)
C7 C6 H6 . . 117.1
C5 C6 H6 . . 117.1
C6 C7 C8 . . 125.7(2)
C6 C7 H7 . . 117.1
C8 C7 H7 . . 117.1
O8 C8 O7 . . 122.7(2)
O8 C8 C7 . . 122.3(2)
O7 C8 C7 . . 115.0(2)

loop_
_geom_bond_atom_site_label_1
_geom_bond_atom_site_label_2
_geom_bond_site_symmetry_2
_geom_bond_distance
Cu1 O6 2_755 1.9501(17)
Cu1 O8 2_755 1.9628(17)
Cu1 O2 . 1.9708(17)
Cu1 O5 . 1.9765(17)
Cu1 O9 . 2.2101(17)
Cu2 O4 2_645 1.9395(17)
Cu2 O3 . 1.9541(17)
Cu2 O1 2_645 1.9544(17)
Cu2 O7 . 1.9757(17)
Cu2 O10 . 2.3618(18)
O1 C1 . 1.257(3)
O1 Cu2 2_655 1.9544(17)
O1W H1WA . 0.878(16)
O1W H1WB . 0.864(16)
O2 C1 . 1.269(3)
O2W H2WA . 0.861(16)
O2W H2WB . 0.851(16)
O3 C4 . 1.257(3)
O3W H3WA . 0.871(16)
O3W H3WB . 0.857(16)
O4 C4 . 1.268(3)
O4 Cu2 2_655 1.9395(17)
O5 C5 . 1.272(3)
O6 C5 . 1.258(3)
O6 Cu1 2_745 1.9501(17)
O7 C8 . 1.265(3)
O8 C8 . 1.255(3)
O8 Cu1 2_745 1.9627(17)
O9 H9A . 0.853(16)
O9 H9B . 0.851(16)
O10 H10A . 0.867(16)
O10 H10B . 0.846(16)
C1 C2 . 1.485(3)
C2 C3 . 1.328(4)
C2 H2 . 0.9500
C3 C4 . 1.487(3)
C3 H3 . 0.9500
C5 C6 . 1.492(3)
C6 C7 . 1.331(4)
C6 H6 . 0.9500
C7 C8 . 1.492(3)
C7 H7 . 0.9500

loop_
_geom_hbond_atom_site_label_D
_geom_hbond_atom_site_label_H
_geom_hbond_atom_site_label_A
_geom_hbond_site_symmetry_A
_geom_hbond_distance_DH
_geom_hbond_distance_HA
_geom_hbond_distance_DA
_geom_hbond_angle_DHA
O1W H1WA O5 . 0.878(16) 2.034(17) 2.910(3) 175(3)
O1W H1WB O2W . 0.864(16) 2.034(18) 2.863(3) 161(3)
O2W H2WA O7 . 0.861(16) 1.967(17) 2.827(3) 177(3)
O2W H2WB O3W . 0.851(16) 2.014(18) 2.854(3) 169(3)
O3W H3WA O2 3_665 0.871(16) 1.995(19) 2.847(2) 166(3)
O3W H3WB O1W 3_665 0.857(16) 2.17(2) 2.928(3) 148(2)
O9 H9A O1W 3_765 0.853(16) 1.987(18) 2.831(3) 170(3)
O9 H9B O10 1_665 0.851(16) 2.023(19) 2.855(3) 165(2)
O10 H10A O2W 3_655 0.867(16) 1.943(17) 2.797(3) 168(3)
O10 H10B O3W . 0.846(16) 2.059(18) 2.879(3) 163(2)

loop_
_geom_torsion_atom_site_label_1
_geom_torsion_atom_site_label_2
_geom_torsion_atom_site_label_3
_geom_torsion_atom_site_label_4
_geom_torsion_site_symmetry_1
_geom_torsion
O6 Cu1 O2 C1 2_755 -78.93(18)
O8 Cu1 O2 C1 2_755 9.1(7)
O5 Cu1 O2 C1 . 97.21(18)
O9 Cu1 O2 C1 . -174.27(18)
O4 Cu2 O3 C4 2_645 -6.9(9)
O1 Cu2 O3 C4 2_645 75.07(18)
O7 Cu2 O3 C4 . -101.05(18)
O10 Cu2 O3 C4 . 172.09(19)
O6 Cu1 O5 C5 2_755 -27.4(11)
O8 Cu1 O5 C5 2_755 70.43(17)
O2 Cu1 O5 C5 . -102.78(17)
O9 Cu1 O5 C5 . 170.15(18)
O4 Cu2 O7 C8 2_645 -74.33(18)
O3 Cu2 O7 C8 . 100.36(18)
O1 Cu2 O7 C8 2_645 16.7(11)
O10 Cu2 O7 C8 . -177.22(18)
Cu2 O1 C1 O2 2_655 173.13(17)
Cu2 O1 C1 C2 2_655 -7.1(3)
Cu1 O2 C1 O1 . 9.6(3)
Cu1 O2 C1 C2 . -170.14(16)
O1 C1 C2 C3 . -47.3(4)
O2 C1 C2 C3 . 132.4(3)
C1 C2 C3 C4 . -0.1(4)
Cu2 O3 C4 O4 . -4.7(3)
Cu2 O3 C4 C3 . 174.94(16)
Cu2 O4 C4 O3 2_655 -175.98(18)
Cu2 O4 C4 C3 2_655 4.4(3)
C2 C3 C4 O3 . -130.6(3)
C2 C3 C4 O4 . 49.0(4)
Cu1 O6 C5 O5 2_745 -175.24(17)
Cu1 O6 C5 C6 2_745 4.5(3)
Cu1 O5 C5 O6 . -2.6(3)
Cu1 O5 C5 C6 . 177.60(16)
O6 C5 C6 C7 . 47.7(4)
O5 C5 C6 C7 . -132.5(3)
C5 C6 C7 C8 . 1.2(4)
Cu1 O8 C8 O7 2_745 -178.04(17)
Cu1 O8 C8 C7 2_745 1.3(3)
Cu2 O7 C8 O8 . 7.6(3)
Cu2 O7 C8 C7 . -171.73(15)
C6 C7 C8 O8 . -52.5(4)
C6 C7 C8 O7 . 126.8(3)
